data_4341551
loop_
_publ_author_name
'Ovcharenko, Victor'
'Kuznetsova, Olga'
'Fursova, Elena'
'Romanenko, Galina'
'Polushkin, Alexey'
'Sagdeev, Renad'

_publ_section_title
;
 Redox-induced change in the ligand coordination mode.
;
_journal_issue 19
_journal_name_full 'Inorganic chemistry'
_journal_page_first 10033
_journal_page_last 10035
_journal_paper_doi 10.1021/ic501787m
_journal_volume 53
_journal_year 2014
_chemical_formula_sum 'C66 H106 N6 Ni3 O24'
_chemical_formula_weight 1543.70
_chemical_name_systematic
; 
 ? 
;
_space_group_IT_number 88
_symmetry_cell_setting tetragonal
_symmetry_space_group_name_Hall '-I 4ad'
_symmetry_space_group_name_H-M 'I 41/a :2'
_atom_sites_solution_hydrogens geom
_atom_sites_solution_primary direct
_atom_sites_solution_secondary difmap
_audit_creation_method SHELXL-97
_cell_angle_alpha 90.00
_cell_angle_beta 90.00
_cell_angle_gamma 90.00
_cell_formula_units_Z 8
_cell_length_a 19.8588(3)
_cell_length_b 19.8588(3)
_cell_length_c 40.4400(12)
_cell_measurement_reflns_used 9954
_cell_measurement_temperature 240(2)
_cell_measurement_theta_max 27.59
_cell_measurement_theta_min 2.48
_cell_volume 15948.4(6)
_computing_cell_refinement 'Bruker SAINT'
_computing_data_collection 'Bruker APEX2'
_computing_data_reduction 'Bruker SAINT'
_computing_molecular_graphics 'Bruker SHELXTL'
_computing_publication_material 'Bruker SHELXTL'
_computing_structure_refinement 'SHELXL-97 (Sheldrick, 1997)'
_computing_structure_solution 'SHELXS-97 (Sheldrick, 1990)'
_diffrn_ambient_temperature 240(2)
_diffrn_measured_fraction_theta_full 0.998
_diffrn_measured_fraction_theta_max 0.998
_diffrn_measurement_device_type 'Bruker APEX-II CCD'
_diffrn_measurement_method '\f and \w scans'
_diffrn_radiation_monochromator graphite
_diffrn_radiation_source 'fine-focus sealed tube'
_diffrn_radiation_type MoK\a
_diffrn_radiation_wavelength 0.71073
_diffrn_reflns_av_R_equivalents 0.0618
_diffrn_reflns_av_sigmaI/netI 0.0436
_diffrn_reflns_limit_h_max 25
_diffrn_reflns_limit_h_min -26
_diffrn_reflns_limit_k_max 21
_diffrn_reflns_limit_k_min -26
_diffrn_reflns_limit_l_max 50
_diffrn_reflns_limit_l_min -53
_diffrn_reflns_number 69861
_diffrn_reflns_theta_full 28.04
_diffrn_reflns_theta_max 28.04
_diffrn_reflns_theta_min 1.83
_diffrn_standards_number 0
_exptl_absorpt_coefficient_mu 0.774
_exptl_absorpt_correction_T_max 0.7474
_exptl_absorpt_correction_T_min 0.5291
_exptl_absorpt_correction_type multi-scan
_exptl_absorpt_process_details sadabs
_exptl_crystal_colour red
_exptl_crystal_density_diffrn 1.286
_exptl_crystal_density_method 'not measured'
_exptl_crystal_description bulk
_exptl_crystal_F_000 6560
_exptl_crystal_size_max 0.32
_exptl_crystal_size_mid 0.26
_exptl_crystal_size_min 0.16
_refine_diff_density_max 0.558
_refine_diff_density_min -0.345
_refine_diff_density_rms 0.055
_refine_ls_extinction_method none
_refine_ls_goodness_of_fit_ref 0.966
_refine_ls_hydrogen_treatment constr
_refine_ls_matrix_type full
_refine_ls_number_parameters 465
_refine_ls_number_reflns 9655
_refine_ls_number_restraints 0
_refine_ls_restrained_S_all 0.966
_refine_ls_R_factor_all 0.0623
_refine_ls_R_factor_gt 0.0383
_refine_ls_shift/su_max 0.001
_refine_ls_shift/su_mean 0.000
_refine_ls_structure_factor_coef Fsqd
_refine_ls_weighting_details 'calc w=1/[\s^2^(Fo^2^)+(0.0712P)^2^+0.0000P] where P=(Fo^2^+2Fc^2^)/3'
_refine_ls_weighting_scheme calc
_refine_ls_wR_factor_gt 0.1058
_refine_ls_wR_factor_ref 0.1160
_reflns_number_gt 6656
_reflns_number_total 9655
_reflns_threshold_expression >2sigma(I)
_cod_data_source_file ic501787m_si_002.cif
_cod_data_source_block 1122s
_cod_depositor_comments
;
The following automatic conversions were performed:

'_symmetry_cell_setting' value 'Tetragonal' changed to 'tetragonal'
according to
/usr/data/users/saulius/crontab/automatic-downloads/current/ACS/lib/dictionaries/cif_core.dic
dictionary named 'cif_core.dic' version 2.4.2 from 2011-04-26.

Automatic conversion script
Id: cif_fix_values 2827 2014-09-09 07:05:25Z andrius 
;
_cod_original_sg_symbol_H-M I4(1)/a
_cod_database_code 4341551

loop_
_symmetry_equiv_pos_as_xyz
'x, y, z'
'-x+1/2, -y, z+1/2'
'-y+3/4, x+1/4, z+1/4'
'y+3/4, -x+3/4, z+3/4'
'x+1/2, y+1/2, z+1/2'
'-x+1, -y+1/2, z+1'
'-y+5/4, x+3/4, z+3/4'
'y+5/4, -x+5/4, z+5/4'
'-x, -y, -z'
'x-1/2, y, -z-1/2'
'y-3/4, -x-1/4, -z-1/4'
'-y-3/4, x-3/4, -z-3/4'
'-x+1/2, -y+1/2, -z+1/2'
'x, y+1/2, -z'
'y-1/4, -x+1/4, -z+1/4'
'-y-1/4, x-1/4, -z-1/4'

loop_
_atom_site_label
_atom_site_type_symbol
_atom_site_fract_x
_atom_site_fract_y
_atom_site_fract_z
_atom_site_U_iso_or_equiv
_atom_site_adp_type
_atom_site_occupancy
_atom_site_symmetry_multiplicity
_atom_site_calc_flag
_atom_site_refinement_flags
Ni1 Ni 0.5000 0.2500 0.064856(9) 0.02675(10) Uani 1 2 d S
Ni2 Ni 0.361574(12) 0.159109(12) 0.090981(7) 0.03048(9) Uani 1 1 d .
O3 O 0.35762(6) 0.16362(7) 0.04075(4) 0.0336(3) Uani 1 1 d .
O4 O 0.41565(6) 0.30605(6) 0.06323(4) 0.0340(3) Uani 1 1 d .
O5 O 0.33486(7) 0.25916(6) 0.09366(4) 0.0356(3) Uani 1 1 d .
O6 O 0.46082(6) 0.17763(6) 0.09842(4) 0.0303(3) Uani 1 1 d .
O7 O 0.34734(8) 0.15250(7) 0.14269(4) 0.0424(4) Uani 1 1 d .
O8 O 0.25509(7) 0.14802(8) 0.09127(4) 0.0432(4) Uani 1 1 d .
N9 N 0.38601(8) 0.05803(8) 0.09364(5) 0.0332(4) Uani 1 1 d .
O10 O 0.46322(6) 0.18965(7) 0.02744(4) 0.0344(3) Uani 1 1 d .
C11 C 0.51187(12) 0.05354(10) 0.16008(6) 0.0437(5) Uani 1 1 d .
H11A H 0.5013 0.0097 0.1672 0.052 Uiso 1 1 calc R
O12 O 0.28476(9) 0.24282(8) 0.15253(5) 0.0530(5) Uani 1 1 d .
H12 H 0.3122 0.2652 0.1416 0.064 Uiso 1 1 calc R
N13 N 0.43758(9) -0.03228(8) 0.11423(5) 0.0440(5) Uani 1 1 d .
O14 O 0.23017(8) 0.17821(11) 0.03982(5) 0.0662(5) Uani 1 1 d .
H14 H 0.2700 0.1675 0.0364 0.079 Uiso 1 1 calc R
C15 C 0.49364(10) 0.14758(9) 0.12253(5) 0.0320(4) Uani 1 1 d .
C16 C 0.31815(11) 0.37211(11) 0.07290(6) 0.0427(5) Uani 1 1 d .
C17 C 0.47983(10) 0.08000(10) 0.13254(6) 0.0356(5) Uani 1 1 d .
C18 C 0.39021(10) 0.16264(11) -0.01698(6) 0.0388(5) Uani 1 1 d .
C19 C 0.54521(11) 0.18216(10) 0.13967(6) 0.0391(5) Uani 1 1 d .
H19A H 0.5579 0.2253 0.1325 0.047 Uiso 1 1 calc R
C20 C 0.37662(12) -0.06101(10) 0.09794(6) 0.0438(6) Uani 1 1 d .
O21 O 0.48233(10) -0.06764(8) 0.12786(6) 0.0736(6) Uani 1 1 d .
C22 C 0.29684(16) 0.16330(13) 0.19629(7) 0.0622(8) Uani 1 1 d .
C23 C 0.36011(10) 0.30780(9) 0.07703(6) 0.0324(4) Uani 1 1 d .
C24 C 0.43333(10) 0.03812(9) 0.11328(6) 0.0351(5) Uani 1 1 d .
C25 C 0.57699(12) 0.15472(11) 0.16634(6) 0.0468(6) Uani 1 1 d .
H25A H 0.6109 0.1790 0.1774 0.056 Uiso 1 1 calc R
C26 C 0.21426(12) 0.16412(12) 0.07029(8) 0.0499(6) Uani 1 1 d .
C27 C 0.44417(14) 0.11771(16) -0.03170(8) 0.0690(8) Uani 1 1 d .
H27A H 0.4428 0.0740 -0.0210 0.103 Uiso 1 1 calc R
H27B H 0.4880 0.1380 -0.0282 0.103 Uiso 1 1 calc R
H27C H 0.4362 0.1124 -0.0552 0.103 Uiso 1 1 calc R
C28 C 0.40559(9) 0.17258(9) 0.01972(5) 0.0310(4) Uani 1 1 d .
C29 C 0.36037(11) -0.00192(10) 0.07480(6) 0.0419(5) Uani 1 1 d .
C30 C 0.39412(18) 0.23150(16) -0.03259(8) 0.0782(10) Uani 1 1 d .
H30A H 0.3601 0.2605 -0.0229 0.117 Uiso 1 1 calc R
H30B H 0.3864 0.2277 -0.0562 0.117 Uiso 1 1 calc R
H30C H 0.4384 0.2506 -0.0287 0.117 Uiso 1 1 calc R
C31 C 0.27289(16) 0.38346(15) 0.10250(9) 0.0786(10) Uani 1 1 d .
H31A H 0.2476 0.4248 0.0995 0.118 Uiso 1 1 calc R
H31B H 0.3001 0.3869 0.1223 0.118 Uiso 1 1 calc R
H31C H 0.2419 0.3459 0.1047 0.118 Uiso 1 1 calc R
C32 C 0.31238(12) 0.18564(11) 0.16126(6) 0.0447(6) Uani 1 1 d .
N33 N 0.59238(14) 0.06196(12) 0.20570(7) 0.0679(7) Uani 1 1 d .
O34 O 0.5836(6) 0.0048(5) 0.2127(4) 0.0540(17) Uani 0.50 1 d P
O2A O 0.6400(6) 0.0934(7) 0.2177(5) 0.074(2) Uani 0.50 1 d P
O34A O 0.6241(9) 0.1012(9) 0.2238(5) 0.153(7) Uani 0.50 1 d P
O2AA O 0.5667(8) 0.0071(8) 0.2170(5) 0.121(6) Uani 0.50 1 d P
C35 C 0.55911(13) 0.09082(11) 0.17714(7) 0.0484(6) Uani 1 1 d .
C1A C 0.32364(14) -0.07051(14) 0.12546(8) 0.0631(8) Uani 1 1 d .
H1AA H 0.3122 -0.0270 0.1349 0.095 Uiso 1 1 calc R
H1AB H 0.3419 -0.0994 0.1426 0.095 Uiso 1 1 calc R
H1AC H 0.2835 -0.0910 0.1162 0.095 Uiso 1 1 calc R
C3A C 0.40313(16) -0.00525(13) 0.04296(7) 0.0628(8) Uani 1 1 d .
H3AA H 0.4504 -0.0090 0.0488 0.094 Uiso 1 1 calc R
H3AB H 0.3960 0.0353 0.0301 0.094 Uiso 1 1 calc R
H3AC H 0.3898 -0.0442 0.0301 0.094 Uiso 1 1 calc R
C4A C 0.39197(13) -0.12856(11) 0.08256(8) 0.0561(7) Uani 1 1 d .
H4AA H 0.4253 -0.1230 0.0652 0.084 Uiso 1 1 calc R
H4AB H 0.3511 -0.1473 0.0732 0.084 Uiso 1 1 calc R
H4AC H 0.4094 -0.1588 0.0993 0.084 Uiso 1 1 calc R
C5A C 0.32148(13) 0.13169(17) -0.02388(7) 0.0693(8) Uani 1 1 d .
H5AA H 0.2866 0.1603 -0.0147 0.104 Uiso 1 1 calc R
H5AB H 0.3191 0.0874 -0.0138 0.104 Uiso 1 1 calc R
H5AC H 0.3150 0.1276 -0.0476 0.104 Uiso 1 1 calc R
C6A C 0.28686(14) 0.00428(13) 0.06604(8) 0.0681(9) Uani 1 1 d .
H6AA H 0.2603 0.0065 0.0861 0.102 Uiso 1 1 calc R
H6AB H 0.2731 -0.0346 0.0532 0.102 Uiso 1 1 calc R
H6AC H 0.2798 0.0449 0.0532 0.102 Uiso 1 1 calc R
C7A C 0.13870(13) 0.16723(17) 0.07713(9) 0.0704(9) Uani 1 1 d .
C8A C 0.36604(17) 0.43317(13) 0.07025(10) 0.0869(12) Uani 1 1 d .
H8AA H 0.3398 0.4741 0.0679 0.130 Uiso 1 1 calc R
H8AB H 0.3950 0.4278 0.0511 0.130 Uiso 1 1 calc R
H8AC H 0.3934 0.4360 0.0901 0.130 Uiso 1 1 calc R
C9A C 0.2794(2) 0.36422(19) 0.04180(10) 0.1099(16) Uani 1 1 d .
H9AA H 0.2523 0.4041 0.0381 0.165 Uiso 1 1 calc R
H9AB H 0.2503 0.3251 0.0435 0.165 Uiso 1 1 calc R
H9AC H 0.3104 0.3582 0.0235 0.165 Uiso 1 1 calc R
C10A C 0.12839(16) 0.1771(2) 0.11440(11) 0.1118(15) Uani 1 1 d .
H10A H 0.1427 0.2221 0.1206 0.168 Uiso 1 1 calc R
H10B H 0.1548 0.1441 0.1264 0.168 Uiso 1 1 calc R
H10C H 0.0811 0.1714 0.1197 0.168 Uiso 1 1 calc R
C11A C 0.3201(3) 0.09332(19) 0.20198(11) 0.147(2) Uani 1 1 d .
H11B H 0.3682 0.0907 0.1982 0.221 Uiso 1 1 calc R
H11C H 0.2969 0.0632 0.1869 0.221 Uiso 1 1 calc R
H11D H 0.3103 0.0803 0.2246 0.221 Uiso 1 1 calc R
C12A C 0.11114(18) 0.0979(3) 0.06817(13) 0.1248(18) Uani 1 1 d .
H12A H 0.1178 0.0898 0.0447 0.187 Uiso 1 1 calc R
H12B H 0.0634 0.0962 0.0733 0.187 Uiso 1 1 calc R
H12C H 0.1347 0.0638 0.0808 0.187 Uiso 1 1 calc R
C13A C 0.3228(3) 0.2146(2) 0.21983(10) 0.1332(19) Uani 1 1 d .
H13A H 0.3714 0.2172 0.2180 0.200 Uiso 1 1 calc R
H13B H 0.3105 0.2020 0.2422 0.200 Uiso 1 1 calc R
H13C H 0.3033 0.2582 0.2146 0.200 Uiso 1 1 calc R
C14A C 0.2177(2) 0.1620(2) 0.20060(12) 0.1210(16) Uani 1 1 d .
H14A H 0.1984 0.1298 0.1853 0.181 Uiso 1 1 calc R
H14B H 0.1996 0.2064 0.1961 0.181 Uiso 1 1 calc R
H14C H 0.2066 0.1490 0.2231 0.181 Uiso 1 1 calc R
C15A C 0.10701(19) 0.2226(3) 0.05771(16) 0.177(3) Uani 1 1 d .
H15A H 0.1261 0.2654 0.0645 0.266 Uiso 1 1 calc R
H15B H 0.0588 0.2229 0.0617 0.266 Uiso 1 1 calc R
H15C H 0.1155 0.2156 0.0343 0.266 Uiso 1 1 calc R

loop_
_atom_site_aniso_label
_atom_site_aniso_U_11
_atom_site_aniso_U_22
_atom_site_aniso_U_33
_atom_site_aniso_U_23
_atom_site_aniso_U_13
_atom_site_aniso_U_12
Ni1 0.02740(17) 0.02643(17) 0.0264(2) 0.000 0.000 0.00011(12)
Ni2 0.03177(14) 0.02777(13) 0.03192(17) -0.00052(11) 0.00443(11) -0.00037(9)
O3 0.0298(7) 0.0417(8) 0.0292(8) -0.0006(6) 0.0030(6) -0.0013(5)
O4 0.0308(7) 0.0320(7) 0.0391(9) 0.0049(6) 0.0035(6) 0.0035(5)
O5 0.0391(7) 0.0300(7) 0.0377(9) 0.0022(6) 0.0069(6) 0.0038(5)
O6 0.0333(7) 0.0269(6) 0.0308(8) 0.0021(6) -0.0015(6) -0.0012(5)
O7 0.0530(9) 0.0390(8) 0.0353(10) 0.0006(7) 0.0108(7) 0.0070(6)
O8 0.0337(8) 0.0451(8) 0.0508(11) 0.0001(7) 0.0057(7) -0.0026(6)
N9 0.0368(9) 0.0285(8) 0.0344(11) -0.0014(7) 0.0035(8) -0.0025(6)
O10 0.0285(7) 0.0423(8) 0.0324(9) -0.0062(6) 0.0006(6) -0.0034(5)
C11 0.0573(14) 0.0311(11) 0.0426(15) 0.0091(10) -0.0045(11) -0.0005(9)
O12 0.0690(11) 0.0375(8) 0.0525(12) 0.0009(8) 0.0235(9) 0.0081(7)
N13 0.0487(11) 0.0282(9) 0.0550(14) 0.0014(9) -0.0029(9) -0.0009(7)
O14 0.0359(9) 0.1078(16) 0.0548(13) 0.0090(11) 0.0011(9) 0.0070(9)
C15 0.0380(10) 0.0281(9) 0.0298(12) 0.0008(8) 0.0032(9) 0.0016(7)
C16 0.0426(12) 0.0358(11) 0.0498(16) 0.0043(10) 0.0036(11) 0.0131(9)
C17 0.0404(11) 0.0292(10) 0.0371(13) 0.0022(9) -0.0010(9) 0.0002(8)
C18 0.0345(11) 0.0503(12) 0.0314(13) -0.0026(10) -0.0034(9) -0.0046(9)
C19 0.0483(12) 0.0312(10) 0.0379(14) 0.0051(9) -0.0046(10) -0.0048(8)
C20 0.0502(13) 0.0309(11) 0.0504(16) -0.0051(10) 0.0037(11) -0.0047(9)
O21 0.0836(13) 0.0333(9) 0.1040(18) 0.0026(10) -0.0368(12) 0.0132(8)
C22 0.102(2) 0.0438(14) 0.0408(16) 0.0036(12) 0.0270(15) 0.0075(13)
C23 0.0355(10) 0.0297(10) 0.0321(12) -0.0020(9) -0.0004(9) 0.0027(7)
C24 0.0409(11) 0.0256(9) 0.0389(13) 0.0011(9) 0.0027(10) -0.0017(8)
C25 0.0553(14) 0.0412(12) 0.0440(16) 0.0013(11) -0.0124(11) -0.0070(10)
C26 0.0377(12) 0.0504(14) 0.0616(19) -0.0034(13) 0.0087(12) -0.0025(10)
C27 0.0658(17) 0.099(2) 0.0420(18) -0.0254(16) 0.0049(14) 0.0057(15)
C28 0.0327(10) 0.0274(9) 0.0329(12) -0.0018(8) 0.0012(9) 0.0009(7)
C29 0.0479(12) 0.0307(10) 0.0470(15) -0.0062(10) 0.0000(11) -0.0023(9)
C30 0.104(2) 0.076(2) 0.054(2) 0.0232(16) -0.0253(18) -0.0128(17)
C31 0.085(2) 0.0654(18) 0.085(3) 0.0046(17) 0.0226(19) 0.0379(15)
C32 0.0567(14) 0.0358(11) 0.0417(15) -0.0005(10) 0.0131(11) 0.0002(9)
N33 0.0923(19) 0.0577(15) 0.0536(16) 0.0135(13) -0.0267(14) -0.0020(13)
O34 0.070(3) 0.035(3) 0.057(4) 0.020(3) -0.013(3) 0.002(2)
O2A 0.086(3) 0.055(3) 0.081(6) 0.010(3) -0.055(4) -0.004(3)
O34A 0.241(17) 0.116(10) 0.102(11) 0.053(8) -0.110(12) -0.079(9)
O2AA 0.169(13) 0.095(7) 0.098(9) 0.060(6) -0.056(9) -0.040(7)
C35 0.0627(15) 0.0406(12) 0.0418(15) 0.0104(11) -0.0141(12) 0.0006(10)
C1A 0.0677(17) 0.0568(16) 0.065(2) -0.0006(14) 0.0174(15) -0.0164(13)
C3A 0.100(2) 0.0424(13) 0.0466(18) -0.0043(12) 0.0123(15) -0.0008(13)
C4A 0.0655(16) 0.0308(11) 0.072(2) -0.0069(12) 0.0032(14) -0.0028(10)
C5A 0.0511(15) 0.112(2) 0.0450(18) -0.0142(16) -0.0069(13) -0.0271(15)
C6A 0.0634(17) 0.0413(13) 0.100(3) -0.0120(15) -0.0284(16) -0.0037(11)
C7A 0.0333(13) 0.095(2) 0.082(2) -0.0017(18) 0.0085(14) -0.0012(13)
C8A 0.083(2) 0.0377(14) 0.140(4) 0.0138(18) 0.022(2) 0.0095(13)
C9A 0.142(3) 0.091(2) 0.097(3) -0.025(2) -0.066(3) 0.067(2)
C10A 0.0487(18) 0.170(4) 0.117(4) -0.031(3) 0.034(2) -0.002(2)
C11A 0.270(6) 0.089(3) 0.083(3) 0.049(2) 0.084(4) 0.079(3)
C12A 0.062(2) 0.172(4) 0.140(4) -0.038(3) 0.014(2) -0.055(2)
C13A 0.249(6) 0.110(3) 0.040(2) 0.004(2) 0.010(3) -0.053(3)
C14A 0.125(3) 0.130(4) 0.108(4) 0.039(3) 0.058(3) -0.007(3)
C15A 0.050(2) 0.249(6) 0.234(7) 0.121(6) 0.035(3) 0.062(3)

loop_
_atom_type_symbol
_atom_type_description
_atom_type_scat_dispersion_real
_atom_type_scat_dispersion_imag
_atom_type_scat_source
C C 0.0033 0.0016 'International Tables Vol C Tables 4.2.6.8 and 6.1.1.4'
H H 0.0000 0.0000 'International Tables Vol C Tables 4.2.6.8 and 6.1.1.4'
N N 0.0061 0.0033 'International Tables Vol C Tables 4.2.6.8 and 6.1.1.4'
O O 0.0106 0.0060 'International Tables Vol C Tables 4.2.6.8 and 6.1.1.4'
Ni Ni 0.3393 1.1124 'International Tables Vol C Tables 4.2.6.8 and 6.1.1.4'

loop_
_geom_angle_atom_site_label_1
_geom_angle_atom_site_label_2
_geom_angle_atom_site_label_3
_geom_angle
_geom_angle_site_symmetry_1
_geom_angle_site_symmetry_3
O4 Ni1 O4 176.26(9) . 6_554
O4 Ni1 O10 87.10(5) . 6_554
O4 Ni1 O10 90.15(6) 6_554 6_554
O4 Ni1 O10 90.15(6) . .
O4 Ni1 O10 87.10(5) 6_554 .
O10 Ni1 O10 85.70(8) 6_554 .
O4 Ni1 O6 95.17(5) . .
O4 Ni1 O6 87.22(5) 6_554 .
O10 Ni1 O6 172.26(6) 6_554 .
O10 Ni1 O6 86.90(5) . .
O4 Ni1 O6 87.22(5) . 6_554
O4 Ni1 O6 95.17(5) 6_554 6_554
O10 Ni1 O6 86.90(5) 6_554 6_554
O10 Ni1 O6 172.26(6) . 6_554
O6 Ni1 O6 100.58(7) . 6_554
O6 Ni2 O3 100.23(5) . .
O6 Ni2 O5 93.87(5) . .
O3 Ni2 O5 90.00(6) . .
O6 Ni2 N9 86.58(6) . .
O3 Ni2 N9 95.95(6) . .
O5 Ni2 N9 173.86(7) . .
O6 Ni2 O7 89.69(6) . .
O3 Ni2 O7 170.04(6) . .
O5 Ni2 O7 88.48(6) . .
N9 Ni2 O7 85.39(6) . .
O6 Ni2 O8 170.03(6) . .
O3 Ni2 O8 88.37(6) . .
O5 Ni2 O8 80.99(6) . .
N9 Ni2 O8 97.62(6) . .
O7 Ni2 O8 81.67(6) . .
C28 O3 Ni2 129.49(13) . .
C23 O4 Ni1 138.01(13) . .
C23 O5 Ni2 126.87(13) . .
C15 O6 Ni2 120.61(12) . .
C15 O6 Ni1 126.78(12) . .
Ni2 O6 Ni1 112.59(6) . .
C32 O7 Ni2 130.81(16) . .
C26 O8 Ni2 129.20(16) . .
C24 N9 C29 108.39(16) . .
C24 N9 Ni2 119.97(13) . .
C29 N9 Ni2 131.56(14) . .
C28 O10 Ni1 132.33(13) . .
C35 C11 C17 120.7(2) . .
O21 N13 C24 127.64(19) . .
O21 N13 C20 123.55(17) . .
C24 N13 C20 108.70(17) . .
O6 C15 C19 120.10(17) . .
O6 C15 C17 122.75(18) . .
C19 C15 C17 117.15(18) . .
C9A C16 C31 112.3(3) . .
C9A C16 C23 106.6(2) . .
C31 C16 C23 111.1(2) . .
C9A C16 C8A 110.1(3) . .
C31 C16 C8A 107.7(2) . .
C23 C16 C8A 109.07(19) . .
C11 C17 C15 119.72(19) . .
C11 C17 C24 120.04(18) . .
C15 C17 C24 120.22(19) . .
C30 C18 C27 109.5(2) . .
C30 C18 C5A 109.6(2) . .
C27 C18 C5A 108.9(2) . .
C30 C18 C28 106.2(2) . .
C27 C18 C28 108.42(19) . .
C5A C18 C28 114.15(19) . .
C25 C19 C15 121.93(19) . .
N13 C20 C4A 110.97(19) . .
N13 C20 C29 98.47(16) . .
C4A C20 C29 118.1(2) . .
N13 C20 C1A 106.4(2) . .
C4A C20 C1A 109.1(2) . .
C29 C20 C1A 112.9(2) . .
C13A C22 C11A 115.8(4) . .
C13A C22 C32 109.1(2) . .
C11A C22 C32 110.9(2) . .
C13A C22 C14A 106.6(3) . .
C11A C22 C14A 106.1(3) . .
C32 C22 C14A 108.1(3) . .
O4 C23 O5 124.44(17) . .
O4 C23 C16 117.30(18) . .
O5 C23 C16 118.23(18) . .
N9 C24 N13 111.47(18) . .
N9 C24 C17 127.64(18) . .
N13 C24 C17 120.89(19) . .
C19 C25 C35 119.7(2) . .
O8 C26 O14 123.7(2) . .
O8 C26 C7A 122.6(3) . .
O14 C26 C7A 113.6(2) . .
O10 C28 O3 123.8(2) . .
O10 C28 C18 117.82(18) . .
O3 C28 C18 118.36(17) . .
N9 C29 C6A 112.51(18) . .
N9 C29 C20 103.03(18) . .
C6A C29 C20 114.2(2) . .
N9 C29 C3A 105.70(18) . .
C6A C29 C3A 109.9(2) . .
C20 C29 C3A 111.10(19) . .
O7 C32 O12 122.8(2) . .
O7 C32 C22 122.3(2) . .
O12 C32 C22 114.9(2) . .
O34 N33 O2A 120.4(9) . .
O34 N33 O34A 122.5(11) . .
O2A N33 O34A 20.0(15) . .
O34 N33 O2AA 17.1(11) . .
O2A N33 O2AA 126.4(11) . .
O34A N33 O2AA 121.6(13) . .
O34 N33 C35 120.2(7) . .
O2A N33 C35 117.6(7) . .
O34A N33 C35 116.9(8) . .
O2AA N33 C35 115.9(8) . .
C11 C35 C25 120.5(2) . .
C11 C35 N33 119.8(2) . .
C25 C35 N33 119.7(2) . .
C15A C7A C26 110.4(3) . .
C15A C7A C10A 111.5(4) . .
C26 C7A C10A 108.3(3) . .
C15A C7A C12A 112.9(4) . .
C26 C7A C12A 105.9(3) . .
C10A C7A C12A 107.6(3) . .

loop_
_geom_bond_atom_site_label_1
_geom_bond_atom_site_label_2
_geom_bond_distance
_geom_bond_site_symmetry_2
Ni1 O4 2.0122(13) .
Ni1 O4 2.0122(13) 6_554
Ni1 O10 2.0637(14) 6_554
Ni1 O10 2.0637(14) .
Ni1 O6 2.1243(13) .
Ni1 O6 2.1243(13) 6_554
Ni2 O6 2.0273(13) .
Ni2 O3 2.0350(15) .
Ni2 O5 2.0593(13) .
Ni2 N9 2.0679(16) .
Ni2 O7 2.1143(17) .
Ni2 O8 2.1262(15) .
O3 C28 1.289(2) .
O4 C23 1.237(2) .
O5 C23 1.279(2) .
O6 C15 1.316(2) .
O7 C32 1.216(3) .
O8 C26 1.216(3) .
N9 C24 1.292(3) .
N9 C29 1.502(3) .
O10 C28 1.234(2) .
C11 C35 1.380(3) .
C11 C17 1.386(3) .
O12 C32 1.310(3) .
N13 O21 1.260(2) .
N13 C24 1.401(2) .
N13 C20 1.492(3) .
O14 C26 1.302(3) .
C15 C19 1.415(3) .
C15 C17 1.428(3) .
C16 C9A 1.482(4) .
C16 C31 1.514(4) .
C16 C23 1.534(3) .
C16 C8A 1.545(4) .
C17 C24 1.467(3) .
C18 C30 1.508(4) .
C18 C27 1.516(3) .
C18 C5A 1.523(3) .
C18 C28 1.528(3) .
C19 C25 1.363(3) .
C20 C4A 1.510(3) .
C20 C29 1.535(3) .
C20 C1A 1.543(4) .
C22 C13A 1.487(5) .
C22 C11A 1.482(4) .
C22 C32 1.516(4) .
C22 C14A 1.581(5) .
C25 C35 1.388(3) .
C26 C7A 1.527(3) .
C29 C6A 1.507(3) .
C29 C3A 1.544(4) .
N33 O34 1.183(12) .
N33 O2A 1.232(15) .
N33 O34A 1.239(19) .
N33 O2AA 1.287(16) .
N33 C35 1.449(3) .
C7A C15A 1.491(5) .
C7A C10A 1.534(5) .
C7A C12A 1.524(5) .

loop_
_geom_hbond_atom_site_label_D
_geom_hbond_atom_site_label_H
_geom_hbond_atom_site_label_A
_geom_hbond_distance_DH
_geom_hbond_distance_HA
_geom_hbond_distance_DA
_geom_hbond_angle_DHA
O12 H12 O5 0.83 1.99 2.601(2) 129.3
O14 H14 O3 0.83 1.75 2.548(2) 160.2
